data_2217434
loop_
_publ_author_name
'Konstantinov, Alex'
'McCrindle, Robert'
'Arsenault, Gilles'
'Lough, Alan J.'

_publ_section_title
;
 4,5,6,7-Tetrabromo-1,1,3-trimethyl-3-(2,3,4,5-tetrabromophenyl)indane
;
_journal_coeditor_code BV2087
_journal_issue 2
_journal_name_full 'Acta Crystallographica Section E'
_journal_page_first o439
_journal_page_last o439
_journal_paper_doi 10.1107/S1600536808000494
_journal_volume 64
_journal_year 2008
_chemical_formula_iupac 'C18 H12 Br8'
_chemical_formula_moiety 'C18 H12 Br8'
_chemical_formula_sum 'C18 H12 Br8'
_chemical_formula_weight 867.56
_chemical_name_systematic
;
4,5,6,7-Tetrabromo-1,1,3-trimethyl-3-(2,3,4,5-tetrabromophenyl)indane
;
_space_group_IT_number 14
_symmetry_cell_setting monoclinic
_symmetry_space_group_name_Hall '-P 2ybc'
_symmetry_space_group_name_H-M 'P 1 21/c 1'
_atom_sites_solution_hydrogens geom
_atom_sites_solution_primary direct
_atom_sites_solution_secondary difmap
_cell_angle_alpha 90.00
_cell_angle_beta 110.4070(15)
_cell_angle_gamma 90.00
_cell_formula_units_Z 4
_cell_length_a 20.2603(6)
_cell_length_b 7.3862(2)
_cell_length_c 15.2233(8)
_cell_measurement_reflns_used 13121
_cell_measurement_temperature 150.0(10)
_cell_measurement_theta_max 27.5
_cell_measurement_theta_min 2.7
_cell_volume 2135.14(14)
_computing_cell_refinement 'DENZO--SMN (Otwinowski & Minor, 1997)'
_computing_data_collection 'COLLECT (Nonius, 2002)'
_computing_data_reduction 'DENZO--SMN (Otwinowski & Minor, 1997)'
_computing_molecular_graphics 'SHELXTL (Sheldrick, 2001)'
_computing_publication_material 'SHELXTL (Sheldrick, 2001)'
_computing_structure_refinement 'SHELXTL (Sheldrick, 2001)'
_computing_structure_solution 'SIR92 (Altomare <i>et al.</i>,  1994)'
_diffrn_ambient_temperature 150.0(10)
_diffrn_detector_area_resol_mean 9
_diffrn_measured_fraction_theta_full 0.991
_diffrn_measured_fraction_theta_max 0.991
_diffrn_measurement_device_type 'Nonius KappaCCD'
_diffrn_measurement_method '\f scans and \w scans with \k offsets'
_diffrn_radiation_monochromator graphite
_diffrn_radiation_source 'fine-focus sealed tube'
_diffrn_radiation_type MoK\a
_diffrn_radiation_wavelength 0.71073
_diffrn_reflns_av_R_equivalents 0.0593
_diffrn_reflns_av_sigmaI/netI 0.0631
_diffrn_reflns_limit_h_max 26
_diffrn_reflns_limit_h_min -25
_diffrn_reflns_limit_k_max 8
_diffrn_reflns_limit_k_min -9
_diffrn_reflns_limit_l_max 19
_diffrn_reflns_limit_l_min -19
_diffrn_reflns_number 13121
_diffrn_reflns_theta_full 27.51
_diffrn_reflns_theta_max 27.51
_diffrn_reflns_theta_min 2.68
_diffrn_standards_number 0
_exptl_absorpt_coefficient_mu 15.027
_exptl_absorpt_correction_T_max 0.122
_exptl_absorpt_correction_T_min 0.057
_exptl_absorpt_correction_type multi-scan
_exptl_absorpt_process_details
;
(SORTAV; Blessing, 1995)
;
_exptl_crystal_colour colourless
_exptl_crystal_density_diffrn 2.699
_exptl_crystal_density_method 'not measured'
_exptl_crystal_description block
_exptl_crystal_F_000 1600
_exptl_crystal_size_max 0.16
_exptl_crystal_size_mid 0.14
_exptl_crystal_size_min 0.14
_refine_diff_density_max 1.329
_refine_diff_density_min -1.336
_refine_ls_extinction_method none
_refine_ls_goodness_of_fit_ref 0.994
_refine_ls_hydrogen_treatment constr
_refine_ls_matrix_type full
_refine_ls_number_parameters 238
_refine_ls_number_reflns 4862
_refine_ls_number_restraints 0
_refine_ls_restrained_S_all 0.994
_refine_ls_R_factor_all 0.0732
_refine_ls_R_factor_gt 0.0448
_refine_ls_shift/su_max 0.001
_refine_ls_shift/su_mean 0.000
_refine_ls_structure_factor_coef Fsqd
_refine_ls_weighting_details 'calc w=1/[\s^2^(Fo^2^)+(0.0587P)^2^] where P=(Fo^2^+2Fc^2^)/3'
_refine_ls_weighting_scheme calc
_refine_ls_wR_factor_gt 0.0985
_refine_ls_wR_factor_ref 0.1105
_reflns_number_gt 3509
_reflns_number_total 4862
_reflns_threshold_expression I>2\s(I)
_cod_data_source_file bv2087.cif
_cod_data_source_block I
_cod_depositor_comments
;
The following automatic conversions were performed:
'_symmetry_cell_setting' value 'Monoclinic' changed to 'monoclinic'
according to '/home/saulius/struct/CIF-dictionaries/cif_core.dic'
dictionary named 'cif_core.dic' version 2.4.1 from 2010-06-29.

Automatic conversion script
Id: cif_fix_enum 1527 2010-12-29 10:47:43Z saulius 

The following automatic conversions were performed:

'_symmetry_cell_setting' value 'Monoclinic' changed to 'monoclinic'
according to /home/saulius/struct/CIF-dictionaries/cif_core.dic
dictionary named 'cif_core.dic' version 2.4.1 from 2010-06-29.

Automatic conversion script
Id: cif_fix_values 1715 2011-07-08 13:25:40Z adriana 
;
_cod_original_sg_symbol_H-M 'P 21/c'
_cod_database_code 2217434
_cod_database_fobs_code 2217434

loop_
_symmetry_equiv_pos_as_xyz
'x, y, z'
'-x, y+1/2, -z+1/2'
'-x, -y, -z'
'x, -y-1/2, z-1/2'

loop_
_atom_site_type_symbol
_atom_site_label
_atom_site_fract_x
_atom_site_fract_y
_atom_site_fract_z
_atom_site_U_iso_or_equiv
_atom_site_adp_type
_atom_site_calc_flag
_atom_site_refinement_flags
_atom_site_occupancy
Br Br1 0.27614(3) 0.65858(8) 0.41094(4) 0.02811(17) Uani d . 1
Br Br2 0.42084(3) 0.88707(8) 0.48485(5) 0.03059(17) Uani d . 1
Br Br3 0.56522(3) 0.70567(8) 0.63052(4) 0.02834(17) Uani d . 1
Br Br4 0.55454(3) 0.31103(9) 0.72840(4) 0.03124(17) Uani d . 1
Br Br5 0.28644(3) 0.57820(9) 0.70187(4) 0.03205(17) Uani d . 1
Br Br6 0.14076(4) 0.81344(9) 0.65538(5) 0.03543(19) Uani d . 1
Br Br7 0.01011(3) 0.75190(9) 0.45738(5) 0.03139(17) Uani d . 1
Br Br8 0.01921(3) 0.43423(9) 0.31278(4) 0.03253(18) Uani d . 1
C C1 0.1758(3) 0.2215(7) 0.3861(4) 0.0219(13) Uani d . 1
C C1A 0.1588(4) 0.2594(8) 0.2807(4) 0.0288(15) Uani d . 1
H H1AA 0.1810 0.3735 0.2731 0.043 Uiso calc R 1
H H1AB 0.1077 0.2685 0.2493 0.043 Uiso calc R 1
H H1AC 0.1770 0.1604 0.2529 0.043 Uiso calc R 1
C C1' 0.3483(3) 0.3945(7) 0.5524(4) 0.0206(13) Uani d . 1
C C2 0.2562(3) 0.2027(8) 0.4324(4) 0.0226(13) Uani d . 1
H H2A 0.2800 0.2652 0.3940 0.027 Uiso calc R 1
H H2B 0.2698 0.0733 0.4372 0.027 Uiso calc R 1
C C2A 0.1361(3) 0.0495(7) 0.3963(5) 0.0294(15) Uani d . 1
H H2AA 0.0853 0.0730 0.3723 0.044 Uiso calc R 1
H H2AB 0.1508 0.0155 0.4626 0.044 Uiso calc R 1
H H2AC 0.1469 -0.0495 0.3606 0.044 Uiso calc R 1
C C2' 0.3537(3) 0.5593(7) 0.5085(4) 0.0205(12) Uani d . 1
C C3 0.2792(3) 0.2890(7) 0.5320(4) 0.0212(13) Uani d . 1
C C3A 0.2846(3) 0.1397(8) 0.6056(4) 0.0294(15) Uani d . 1
H H3AA 0.3016 0.1929 0.6685 0.044 Uiso calc R 1
H H3AB 0.3175 0.0459 0.6012 0.044 Uiso calc R 1
H H3AC 0.2381 0.0858 0.5935 0.044 Uiso calc R 1
C C3' 0.4168(3) 0.6534(8) 0.5333(4) 0.0240(13) Uani d . 1
C C4 0.2098(3) 0.5358(8) 0.5891(4) 0.0249(14) Uani d . 1
C C4' 0.4786(3) 0.5817(7) 0.5981(4) 0.0201(13) Uani d . 1
C C5 0.1486(3) 0.6364(8) 0.5695(4) 0.0253(14) Uani d . 1
C C5' 0.4740(3) 0.4165(8) 0.6388(4) 0.0232(13) Uani d . 1
C C6 0.0929(3) 0.6090(8) 0.4852(4) 0.0229(13) Uani d . 1
C C6' 0.4110(3) 0.3272(7) 0.6172(4) 0.0208(13) Uani d . 1
H H6'A 0.4099 0.2153 0.6474 0.025 Uiso calc R 1
C C7 0.0975(3) 0.4758(8) 0.4235(4) 0.0232(13) Uani d . 1
C C8 0.1586(3) 0.3757(8) 0.4420(4) 0.0244(13) Uani d . 1
C C9 0.2156(3) 0.4084(7) 0.5251(4) 0.0222(13) Uani d . 1

loop_
_atom_site_aniso_label
_atom_site_aniso_U_11
_atom_site_aniso_U_22
_atom_site_aniso_U_33
_atom_site_aniso_U_12
_atom_site_aniso_U_13
_atom_site_aniso_U_23
Br1 0.0233(3) 0.0283(3) 0.0269(3) -0.0021(3) 0.0014(3) 0.0100(2)
Br2 0.0284(4) 0.0269(3) 0.0339(4) -0.0043(3) 0.0076(3) 0.0071(3)
Br3 0.0214(3) 0.0361(4) 0.0255(4) -0.0062(3) 0.0058(3) 0.0005(3)
Br4 0.0226(3) 0.0402(4) 0.0257(4) 0.0027(3) 0.0019(3) 0.0090(3)
Br5 0.0270(4) 0.0470(4) 0.0193(3) -0.0080(3) 0.0046(3) -0.0090(3)
Br6 0.0361(4) 0.0397(4) 0.0333(4) -0.0052(3) 0.0155(3) -0.0145(3)
Br7 0.0281(4) 0.0332(4) 0.0333(4) 0.0045(3) 0.0112(3) 0.0007(3)
Br8 0.0250(4) 0.0405(4) 0.0239(4) 0.0027(3) -0.0018(3) -0.0040(3)
C1 0.021(3) 0.026(3) 0.018(3) 0.000(2) 0.005(3) 0.000(2)
C1A 0.035(4) 0.033(3) 0.016(3) -0.003(3) 0.005(3) 0.000(2)
C1' 0.019(3) 0.022(3) 0.020(3) -0.003(2) 0.006(3) -0.001(2)
C2 0.022(3) 0.023(3) 0.020(3) 0.001(2) 0.003(3) -0.002(2)
C2A 0.029(4) 0.027(3) 0.029(4) -0.005(3) 0.005(3) -0.005(3)
C2' 0.022(3) 0.024(3) 0.015(3) -0.002(2) 0.007(2) -0.001(2)
C3 0.019(3) 0.024(3) 0.017(3) -0.008(2) 0.002(2) 0.002(2)
C3A 0.025(3) 0.031(3) 0.026(4) -0.004(3) 0.002(3) 0.007(3)
C3' 0.026(3) 0.029(3) 0.017(3) -0.002(3) 0.007(3) 0.002(2)
C4 0.023(3) 0.033(3) 0.016(3) -0.015(3) 0.004(3) -0.005(2)
C4' 0.019(3) 0.024(3) 0.018(3) -0.003(2) 0.007(2) -0.006(2)
C5 0.031(4) 0.027(3) 0.023(3) -0.003(3) 0.016(3) -0.005(3)
C5' 0.018(3) 0.030(3) 0.020(3) 0.006(2) 0.005(3) 0.001(2)
C6 0.017(3) 0.026(3) 0.026(3) -0.002(2) 0.008(3) -0.001(2)
C6' 0.023(3) 0.020(3) 0.018(3) -0.001(2) 0.004(2) 0.004(2)
C7 0.023(3) 0.025(3) 0.020(3) -0.008(3) 0.005(3) 0.003(2)
C8 0.027(3) 0.026(3) 0.019(3) -0.004(3) 0.005(3) 0.003(2)
C9 0.023(3) 0.024(3) 0.021(3) -0.008(3) 0.009(3) 0.002(2)

loop_
_atom_type_symbol
_atom_type_description
_atom_type_scat_dispersion_real
_atom_type_scat_dispersion_imag
_atom_type_scat_source
C C 0.0033 0.0016 'International Tables Vol C Tables 4.2.6.8 and 6.1.1.4'
H H 0.0000 0.0000 'International Tables Vol C Tables 4.2.6.8 and 6.1.1.4'
Br Br -0.2901 2.4595 'International Tables Vol C Tables 4.2.6.8 and 6.1.1.4'

loop_
_geom_angle_atom_site_label_1
_geom_angle_atom_site_label_2
_geom_angle_atom_site_label_3
_geom_angle
C8 C1 C2 102.8(5)
C8 C1 C2A 109.2(5)
C2 C1 C2A 112.7(5)
C8 C1 C1A 115.5(5)
C2 C1 C1A 107.9(5)
C2A C1 C1A 108.7(5)
C1 C1A H1AA 109.5
C1 C1A H1AB 109.5
H1AA C1A H1AB 109.5
C1 C1A H1AC 109.5
H1AA C1A H1AC 109.5
H1AB C1A H1AC 109.5
C6' C1' C2' 116.1(5)
C6' C1' C3 120.1(5)
C2' C1' C3 123.9(5)
C1 C2 C3 108.5(5)
C1 C2 H2A 110.0
C3 C2 H2A 110.0
C1 C2 H2B 110.0
C3 C2 H2B 110.0
H2A C2 H2B 108.4
C1 C2A H2AA 109.5
C1 C2A H2AB 109.5
H2AA C2A H2AB 109.5
C1 C2A H2AC 109.5
H2AA C2A H2AC 109.5
H2AB C2A H2AC 109.5
C3' C2' C1' 121.3(5)
C3' C2' Br1 117.0(4)
C1' C2' Br1 121.7(4)
C9 C3 C1' 114.0(4)
C9 C3 C3A 107.8(5)
C1' C3 C3A 112.7(5)
C9 C3 C2 102.1(4)
C1' C3 C2 110.2(5)
C3A C3 C2 109.5(5)
C3 C3A H3AA 109.5
C3 C3A H3AB 109.5
H3AA C3A H3AB 109.5
C3 C3A H3AC 109.5
H3AA C3A H3AC 109.5
H3AB C3A H3AC 109.5
C2' C3' C4' 121.0(5)
C2' C3' Br2 120.8(4)
C4' C3' Br2 118.1(4)
C5 C4 C9 120.0(5)
C5 C4 Br5 119.7(4)
C9 C4 Br5 120.2(5)
C5' C4' C3' 117.7(5)
C5' C4' Br3 120.8(4)
C3' C4' Br3 121.5(4)
C4 C5 C6 119.8(5)
C4 C5 Br6 120.3(5)
C6 C5 Br6 119.9(5)
C6' C5' C4' 121.3(5)
C6' C5' Br4 118.1(4)
C4' C5' Br4 120.6(4)
C7 C6 C5 120.1(5)
C7 C6 Br7 120.4(4)
C5 C6 Br7 119.5(4)
C5' C6' C1' 122.5(5)
C5' C6' H6'A 118.7
C1' C6' H6'A 118.7
C8 C7 C6 120.6(5)
C8 C7 Br8 120.4(4)
C6 C7 Br8 119.0(5)
C7 C8 C9 119.2(6)
C7 C8 C1 130.1(5)
C9 C8 C1 110.7(5)
C4 C9 C8 120.2(6)
C4 C9 C3 128.0(5)
C8 C9 C3 111.8(5)

loop_
_geom_bond_atom_site_label_1
_geom_bond_atom_site_label_2
_geom_bond_distance
Br1 C2' 1.894(6)
Br2 C3' 1.890(6)
Br3 C4' 1.886(6)
Br4 C5' 1.892(6)
Br5 C4 1.897(6)
Br6 C5 1.895(6)
Br7 C6 1.900(6)
Br8 C7 1.895(6)
C1 C8 1.533(8)
C1 C2 1.540(8)
C1 C2A 1.541(8)
C1 C1A 1.544(8)
C1A H1AA 0.9800
C1A H1AB 0.9800
C1A H1AC 0.9800
C1' C6' 1.400(8)
C1' C2' 1.411(8)
C1' C3 1.537(8)
C2 C3 1.560(8)
C2 H2A 0.9900
C2 H2B 0.9900
C2A H2AA 0.9800
C2A H2AB 0.9800
C2A H2AC 0.9800
C2' C3' 1.387(8)
C3 C9 1.533(8)
C3 C3A 1.548(8)
C3A H3AA 0.9800
C3A H3AB 0.9800
C3A H3AC 0.9800
C3' C4' 1.401(8)
C4 C5 1.386(9)
C4 C9 1.390(8)
C4' C5' 1.386(8)
C5 C6 1.396(8)
C5' C6' 1.371(8)
C6 C7 1.386(8)
C6' H6'A 0.9500
C7 C8 1.384(8)
C8 C9 1.405(8)

loop_
_cod_related_entry_id
_cod_related_entry_database
_cod_related_entry_code
1 ChemSpider 21119315
